data_1100890
loop_
_publ_author_name
'Cuffe, Laurence'
'Hudson, Richard D. A.'
'Gallagher, John F.'
'Jennings, Sarah'
'McAdam, C. John'
'Connelly, Rosamond B. T.'
'Manning, Anthony R.'
'Robinson, Brian. H.'
'Simpson, Jim'

_publ_section_title
;
 Synthesis, Structure, and Redox Chemistry of Ethenyl and Ethynyl
 Ferrocene Polyaromatic Dyads
;
_journal_coden_ASTM ORGND7
_journal_issue 9
_journal_name_full Organometallics
_journal_page_first 2051
_journal_page_last 2060
_journal_paper_doi 10.1021/om0492653
_journal_volume 24
_journal_year 2005
_chemical_formula_moiety 'C26 H20 Fe'
_chemical_formula_sum 'C26 H20 Fe'
_chemical_formula_weight 388.27
_space_group_IT_number 2
_symmetry_cell_setting triclinic
_symmetry_space_group_name_Hall '-P 1'
_symmetry_space_group_name_H-M 'P -1'
_atom_sites_solution_hydrogens geom
_atom_sites_solution_primary direct
_atom_sites_solution_secondary difmap
_cell_angle_alpha 101.449(5)
_cell_angle_beta 100.901(4)
_cell_angle_gamma 95.453(5)
_cell_formula_units_Z 2
_cell_length_a 7.7278(4)
_cell_length_b 10.5188(9)
_cell_length_c 12.0885(8)
_cell_measurement_reflns_used ?
_cell_measurement_temperature 294(2)
_cell_measurement_theta_max ?
_cell_measurement_theta_min ?
_cell_volume 936.69(11)
_diffrn_ambient_temperature 294(2)
_diffrn_detector_area_resol_mean ?
_diffrn_measurement_device_type ?
_diffrn_measurement_method ?
_diffrn_radiation_monochromator graphite
_diffrn_radiation_source 'fine-focus sealed tube'
_diffrn_radiation_type MoK\a
_diffrn_radiation_wavelength 0.71073
_diffrn_reflns_av_R_equivalents 0.0142
_diffrn_reflns_av_sigmaI/netI 0.0219
_diffrn_reflns_limit_h_max 10
_diffrn_reflns_limit_h_min -1
_diffrn_reflns_limit_k_max 13
_diffrn_reflns_limit_k_min -13
_diffrn_reflns_limit_l_max 15
_diffrn_reflns_limit_l_min -16
_diffrn_reflns_number 5507
_diffrn_reflns_theta_max 28.10
_diffrn_reflns_theta_min 1.99
_diffrn_standards_decay_% ?
_diffrn_standards_interval_count ?
_diffrn_standards_interval_time ?
_diffrn_standards_number ?
_exptl_absorpt_coefficient_mu 0.812
_exptl_absorpt_correction_T_max 0.8879
_exptl_absorpt_correction_T_min 0.7372
_exptl_absorpt_correction_type ?
_exptl_absorpt_process_details ?
_exptl_crystal_colour ?
_exptl_crystal_density_diffrn 1.377
_exptl_crystal_density_meas ?
_exptl_crystal_density_method 'not measured'
_exptl_crystal_description ?
_exptl_crystal_F_000 404
_exptl_crystal_size_max 0.40
_exptl_crystal_size_mid 0.38
_exptl_crystal_size_min 0.15
_refine_ls_extinction_coef ?
_refine_ls_extinction_method none
_refine_ls_goodness_of_fit_ref 0.613
_refine_ls_hydrogen_treatment constr
_refine_ls_matrix_type full
_refine_ls_number_parameters 295
_refine_ls_number_reflns 4528
_refine_ls_number_restraints 80
_refine_ls_restrained_S_all 0.607
_refine_ls_R_factor_all 0.0436
_refine_ls_R_factor_gt 0.0345
_refine_ls_shift/su_max 0.045
_refine_ls_shift/su_mean 0.002
_refine_ls_structure_factor_coef Fsqd
_refine_ls_weighting_details 'calc w=1/[\s^2^(Fo^2^)+(0.0852P)^2^+1.1862P] where P=(Fo^2^+2Fc^2^)/3'
_refine_ls_weighting_scheme calc
_refine_ls_wR_factor_gt 0.0905
_refine_ls_wR_factor_ref 0.1033
_reflns_number_gt 3841
_reflns_number_total 4528
_reflns_threshold_expression I>2\s(I)
_cod_original_sg_symbol_H-M P-1
_cod_database_code 1100890

loop_
_symmetry_equiv_pos_as_xyz
'x, y, z'
'-x, -y, -z'

loop_
_atom_site_label
_atom_site_type_symbol
_atom_site_fract_x
_atom_site_fract_y
_atom_site_fract_z
_atom_site_U_iso_or_equiv
_atom_site_adp_type
_atom_site_occupancy
_atom_site_symmetry_multiplicity
_atom_site_calc_flag
_atom_site_refinement_flags
_atom_site_disorder_assembly
_atom_site_disorder_group
C11 C -0.0587(3) 0.16573(18) 0.94447(16) 0.0459(4) Uani 1 1 d . . .
H11 H 0.035(3) 0.136(2) 0.994(2) 0.060(6) Uiso 1 1 d . . .
C12 C -0.1588(3) 0.24284(19) 0.99632(17) 0.0471(4) Uani 1 1 d . . .
H12 H -0.252(3) 0.273(2) 0.950(2) 0.064(7) Uiso 1 1 d . . .
C13 C -0.1327(2) 0.28406(17) 1.12377(16) 0.0425(4) Uani 1 1 d . . .
C14 C -0.2690(2) 0.24532(16) 1.17799(16) 0.0417(4) Uani 1 1 d . . .
C15 C -0.4334(3) 0.1689(2) 1.11467(19) 0.0516(4) Uani 1 1 d . . .
H15 H -0.4533 0.1444 1.0346 0.062 Uiso 1 1 calc R . .
C16 C -0.5612(3) 0.1314(2) 1.1692(2) 0.0607(5) Uani 1 1 d . . .
H16 H -0.6677 0.0826 1.1260 0.073 Uiso 1 1 calc R . .
C17 C -0.5347(3) 0.1655(2) 1.2905(2) 0.0624(5) Uani 1 1 d . . .
H17 H -0.6238 0.1396 1.3267 0.075 Uiso 1 1 calc R . .
C18 C -0.3801(3) 0.2357(2) 1.35433(19) 0.0553(5) Uani 1 1 d . . .
H18 H -0.3641 0.2575 1.4343 0.066 Uiso 1 1 calc R . .
C19 C -0.2409(2) 0.27716(17) 1.30154(16) 0.0444(4) Uani 1 1 d . . .
C20 C -0.0781(3) 0.34467(18) 1.36639(17) 0.0478(4) Uani 1 1 d . . .
H20 H -0.0592 0.3630 1.4466 0.057 Uiso 1 1 calc R . .
C21 C 0.0568(2) 0.38539(18) 1.31481(17) 0.0464(4) Uani 1 1 d . . .
C22 C 0.2229(3) 0.4566(2) 1.3815(2) 0.0574(5) Uani 1 1 d . . .
H22 H 0.2435 0.4730 1.4617 0.069 Uiso 1 1 calc R . .
C23 C 0.3500(3) 0.5002(2) 1.3306(2) 0.0653(6) Uani 1 1 d . . .
H23 H 0.4575 0.5456 1.3756 0.078 Uiso 1 1 calc R . .
C24 C 0.3206(3) 0.4774(2) 1.2091(2) 0.0657(6) Uani 1 1 d . . .
H24 H 0.4081 0.5098 1.1747 0.079 Uiso 1 1 calc R . .
C25 C 0.1657(3) 0.4085(2) 1.1415(2) 0.0559(5) Uani 1 1 d . . .
H25 H 0.1492 0.3945 1.0615 0.067 Uiso 1 1 calc R . .
C26 C 0.0283(2) 0.35755(17) 1.19104(16) 0.0437(4) Uani 1 1 d . . .
C6 C -0.0089(3) 0.00774(18) 0.76653(18) 0.0489(4) Uani 1 1 d . A .
H6 H 0.0528 -0.0483 0.8047 0.059 Uiso 1 1 calc R . .
C7 C -0.0512(3) -0.0042(2) 0.64574(19) 0.0568(5) Uani 1 1 d . A .
H7 H -0.0228 -0.0694 0.5907 0.068 Uiso 1 1 calc R . .
C8 C -0.1439(3) 0.1001(2) 0.62337(18) 0.0570(5) Uani 1 1 d . A .
H8 H -0.1872 0.1155 0.5508 0.068 Uiso 1 1 calc R . .
C9 C -0.1599(2) 0.1774(2) 0.73017(17) 0.0497(4) Uani 1 1 d . A .
H9 H -0.2151 0.2525 0.7397 0.060 Uiso 1 1 calc R . .
C10 C -0.0769(2) 0.12044(17) 0.82038(16) 0.0429(4) Uani 1 1 d . A .
Fe1 Fe 0.10239(3) 0.17043(3) 0.72621(2) 0.04557(10) Uani 1 1 d . . .
C1 C 0.376(2) 0.1843(17) 0.7812(13) 0.057(2) Uani 0.568(17) 1 d PU A -1
H1 H 0.4399 0.1328 0.8235 0.069 Uiso 0.568(17) 1 calc PR A -1
C2 C 0.3317(11) 0.1620(10) 0.6569(8) 0.0599(17) Uani 0.568(17) 1 d PU A -1
H2 H 0.3565 0.0928 0.6039 0.072 Uiso 0.568(17) 1 calc PR A -1
C3 C 0.2438(10) 0.2666(15) 0.6333(12) 0.070(3) Uani 0.568(17) 1 d PU A -1
H3 H 0.2004 0.2806 0.5602 0.084 Uiso 0.568(17) 1 calc PR A -1
C4 C 0.2317(11) 0.3471(9) 0.7380(15) 0.077(4) Uani 0.568(17) 1 d PU A -1
H4 H 0.1809 0.4242 0.7482 0.093 Uiso 0.568(17) 1 calc PR A -1
C5 C 0.3120(14) 0.2871(14) 0.8241(9) 0.080(3) Uani 0.568(17) 1 d PU A -1
H5 H 0.3186 0.3178 0.9027 0.096 Uiso 0.568(17) 1 calc PR A -1
C1A C 0.364(3) 0.176(2) 0.7555(19) 0.077(6) Uani 0.432(17) 1 d PU A -2
H1A H 0.4148 0.1004 0.7613 0.092 Uiso 0.432(17) 1 calc PR A -2
C2A C 0.3063(19) 0.2228(19) 0.6577(12) 0.076(5) Uani 0.432(17) 1 d PU A -2
H2A H 0.3245 0.1867 0.5848 0.092 Uiso 0.432(17) 1 calc PR A -2
C3A C 0.218(2) 0.3311(19) 0.6823(13) 0.070(4) Uani 0.432(17) 1 d PU A -2
H3A H 0.1595 0.3730 0.6282 0.084 Uiso 0.432(17) 1 calc PR A -2
C4A C 0.2309(11) 0.3656(9) 0.7999(10) 0.059(2) Uani 0.432(17) 1 d PU A -2
H4A H 0.1848 0.4363 0.8377 0.071 Uiso 0.432(17) 1 calc PR A -2
C5A C 0.3216(11) 0.2807(9) 0.8533(10) 0.047(2) Uani 0.432(17) 1 d PRU A -2
H5A H 0.3518 0.2850 0.9323 0.056 Uiso 0.432(17) 1 calc PR A -2

loop_
_atom_site_aniso_label
_atom_site_aniso_U_11
_atom_site_aniso_U_22
_atom_site_aniso_U_33
_atom_site_aniso_U_23
_atom_site_aniso_U_13
_atom_site_aniso_U_12
C11 0.0480(10) 0.0440(9) 0.0474(9) 0.0136(7) 0.0123(8) 0.0039(7)
C12 0.0439(9) 0.0486(10) 0.0474(10) 0.0100(8) 0.0074(8) 0.0051(8)
C13 0.0427(9) 0.0380(8) 0.0470(9) 0.0077(7) 0.0108(7) 0.0070(7)
C14 0.0393(8) 0.0368(8) 0.0491(9) 0.0088(7) 0.0091(7) 0.0067(7)
C15 0.0431(9) 0.0513(10) 0.0565(11) 0.0101(8) 0.0057(8) 0.0012(8)
C16 0.0409(10) 0.0592(12) 0.0789(15) 0.0167(11) 0.0084(10) -0.0028(9)
C17 0.0502(11) 0.0625(13) 0.0806(15) 0.0224(11) 0.0258(11) 0.0013(9)
C18 0.0567(11) 0.0561(11) 0.0592(12) 0.0172(9) 0.0221(9) 0.0090(9)
C19 0.0450(9) 0.0405(8) 0.0496(10) 0.0112(7) 0.0125(7) 0.0083(7)
C20 0.0510(10) 0.0455(9) 0.0447(9) 0.0067(7) 0.0088(8) 0.0060(8)
C21 0.0429(9) 0.0399(9) 0.0536(10) 0.0065(7) 0.0071(8) 0.0065(7)
C22 0.0488(11) 0.0519(11) 0.0632(12) 0.0056(9) 0.0009(9) 0.0027(9)
C23 0.0450(11) 0.0560(12) 0.0838(16) 0.0050(11) 0.0035(10) -0.0061(9)
C24 0.0498(11) 0.0525(12) 0.0943(18) 0.0120(11) 0.0251(11) -0.0063(9)
C25 0.0542(11) 0.0487(10) 0.0655(12) 0.0103(9) 0.0208(10) -0.0005(9)
C26 0.0415(9) 0.0373(8) 0.0523(10) 0.0073(7) 0.0124(7) 0.0054(7)
C6 0.0530(10) 0.0428(9) 0.0572(11) 0.0158(8) 0.0233(9) 0.0045(8)
C7 0.0588(12) 0.0551(11) 0.0562(11) 0.0039(9) 0.0260(9) -0.0032(9)
C8 0.0439(10) 0.0792(14) 0.0473(10) 0.0163(10) 0.0101(8) 0.0004(9)
C9 0.0383(9) 0.0572(11) 0.0555(11) 0.0169(9) 0.0102(8) 0.0069(8)
C10 0.0396(8) 0.0427(9) 0.0482(9) 0.0126(7) 0.0136(7) 0.0012(7)
Fe1 0.03639(15) 0.05029(17) 0.05472(17) 0.02321(12) 0.01095(11) 0.00229(10)
C1 0.033(3) 0.082(6) 0.052(3) 0.020(3) -0.002(2) -0.002(3)
C2 0.041(2) 0.077(4) 0.061(4) 0.011(4) 0.019(2) -0.002(3)
C3 0.046(3) 0.089(7) 0.082(6) 0.050(5) 0.008(3) -0.009(4)
C4 0.055(4) 0.045(3) 0.131(13) 0.015(8) 0.027(8) -0.002(3)
C5 0.066(5) 0.110(7) 0.050(4) -0.003(4) 0.019(3) -0.029(5)
C1A 0.038(5) 0.064(6) 0.119(17) 0.000(8) 0.012(8) 0.012(4)
C2A 0.059(7) 0.094(11) 0.071(7) -0.002(8) 0.034(5) -0.019(8)
C3A 0.070(5) 0.069(8) 0.071(8) 0.038(8) 0.003(6) -0.018(5)
C4A 0.043(3) 0.046(3) 0.085(7) 0.014(4) 0.010(4) 0.000(2)
C5A 0.035(3) 0.055(4) 0.049(5) 0.015(3) 0.005(3) 0.000(2)

loop_
_atom_type_symbol
_atom_type_description
_atom_type_scat_dispersion_real
_atom_type_scat_dispersion_imag
_atom_type_scat_source
C C 0.0033 0.0016 'International Tables Vol C Tables 4.2.6.8 and 6.1.1.4'
H H 0.0000 0.0000 'International Tables Vol C Tables 4.2.6.8 and 6.1.1.4'
Fe Fe 0.3463 0.8444 'International Tables Vol C Tables 4.2.6.8 and 6.1.1.4'
